data_2010908
loop_
_publ_author_name
'Emara, A. A. A.'
'Krause Bauer, Jeanette A.'
'Galal, A.'

_publ_section_title
;
 Tetraammine(selenito-<i>O</i>,<i>O</i>')cobaltate(III) nitrate
 monohydrate
;
_journal_issue 5
_journal_name_full 'Acta Crystallographica Section C'
_journal_page_first 515
_journal_page_last 517
_journal_paper_doi 10.1107/S010827010000127X
_journal_volume 56
_journal_year 2000
_chemical_formula_iupac '[Co(Se)3 )(NH3 )4 ]NO3 , H2 O'
_chemical_formula_moiety 'Co H12 N4 O3 Se 1+ , N O3 1- , H2 O'
_chemical_formula_sum 'Co H14 N5 O7 Se'
_chemical_formula_weight 334.05
_chemical_name_systematic
;
 selenitotetrammine cobaltate(III) nitrate, monohydrate
;
_chemical_temperature_decomposition 458.15
_space_group_IT_number 62
_symmetry_cell_setting orthorhombic
_symmetry_space_group_name_Hall '-P 2ac 2n'
_symmetry_space_group_name_H-M 'P n m a'
_audit_creation_method SHELXL
_cell_angle_alpha 90.00
_cell_angle_beta 90.00
_cell_angle_gamma 90.00
_cell_formula_units_Z 4
_cell_length_a 11.3270(10)
_cell_length_b 7.0540(10)
_cell_length_c 12.3810(10)
_cell_measurement_reflns_used 6242
_cell_measurement_temperature 293(2)
_cell_measurement_theta_max 28.29
_cell_measurement_theta_min 2.44
_cell_volume 989.25(18)
_computing_cell_refinement SMART
_computing_data_collection 'SMART  (Siemens, 1995)'
_computing_data_reduction 'SAINT  (Siemens, 1995)'
_computing_molecular_graphics SHELXTL
_computing_publication_material SHELXTL
_computing_structure_refinement SHELXTL
_computing_structure_solution 'SHELXTL (Sheldrick, 1994)'
_diffrn_ambient_temperature 293(2)
_diffrn_detector_area_resol_mean .75
_diffrn_measurement_device_type 'SMART 1K CCD'
_diffrn_measurement_method '\w scans'
_diffrn_radiation_monochromator graphite
_diffrn_radiation_source 'sealed tube'
_diffrn_radiation_type MoK\a
_diffrn_radiation_wavelength .71073
_diffrn_reflns_av_R_equivalents .0409
_diffrn_reflns_av_sigmaI/netI .0232
_diffrn_reflns_limit_h_max 15
_diffrn_reflns_limit_h_min -15
_diffrn_reflns_limit_k_max 9
_diffrn_reflns_limit_k_min -9
_diffrn_reflns_limit_l_max 16
_diffrn_reflns_limit_l_min -16
_diffrn_reflns_number 10448
_diffrn_reflns_theta_max 28.29
_diffrn_reflns_theta_min 2.44
_diffrn_standards_decay_% none
_exptl_absorpt_coefficient_mu 5.440
_exptl_absorpt_correction_T_max .762
_exptl_absorpt_correction_T_min .561
_exptl_absorpt_correction_type multi-scan
_exptl_absorpt_process_details '(SADABS; Sheldrick, 1996)'
_exptl_crystal_colour 'dark purple'
_exptl_crystal_density_diffrn 2.243
_exptl_crystal_density_meas ?
_exptl_crystal_description rod
_exptl_crystal_F_000 664
_exptl_crystal_size_max .30
_exptl_crystal_size_mid .08
_exptl_crystal_size_min .05
_refine_diff_density_max 1.153
_refine_diff_density_min -.526
_refine_ls_extinction_method none
_refine_ls_goodness_of_fit_ref 1.121
_refine_ls_hydrogen_treatment noref
_refine_ls_matrix_type full
_refine_ls_number_parameters 76
_refine_ls_number_reflns 1327
_refine_ls_number_restraints 0
_refine_ls_restrained_S_all 1.109
_refine_ls_R_factor_all .0369
_refine_ls_R_factor_gt .0295
_refine_ls_shift/su_max -.001
_refine_ls_shift/su_mean .000
_refine_ls_structure_factor_coef Fsqd
_refine_ls_weighting_details 'calc w = 1/[\s^2^(Fo^2^)+(0.0264P)^2^+1.4436P] where P=(Fo^2^+2Fc^2^)/3'
_refine_ls_weighting_scheme calc
_refine_ls_wR_factor_ref .0645
_reflns_number_gt 1180
_reflns_number_total 1327
_reflns_threshold_expression I>2\s(I)
_cod_data_source_file fr1235.cif
_cod_data_source_block I
_cod_depositor_comments
;
The following automatic conversions were performed:
'_symmetry_cell_setting' value 'Orthorhombic' changed to 'orthorhombic'
according to '/home/saulius/struct/CIF-dictionaries/cif_core.dic'
dictionary named 'cif_core.dic' version 2.4.1 from 2010-06-29.

Automatic conversion script
Id: cif_fix_enum 1527 2010-12-29 10:47:43Z saulius 

The following automatic conversions were performed:

'_chemical_melting_point' tag was changed to
'_chemical_temperature_decomposition' since the value had been given
as '185\% C (dec)'. The value '185\% C (dec)' was changed to '458.15'
- it was converted from degrees Celsius(C) to Kelvins(K).

Automatic conversion script
Id: cif_fix_values 1646 2011-03-28 12:23:43Z adriana 

The following automatic conversions were performed:

'_chemical_melting_point' tag was changed to
'_chemical_temperature_decomposition' since the value had been given
as '185\% C (dec)'. The value '185\% C (dec)' was changed to '458.15'
- it was converted from degrees Celsius(C) to
Kelvins(K).

'_symmetry_cell_setting' value 'Orthorhombic' changed to
'orthorhombic' according to
/home/saulius/struct/CIF-dictionaries/cif_core.dic dictionary named
'cif_core.dic' version 2.4.1 from 2010-06-29.

Automatic conversion script
Id: cif_fix_values 1715 2011-07-08 13:25:40Z adriana 

The following automatic conversions were performed:

'_exptl_crystal_density_meas' value 'not measured' was changed to '?'
- the value is perceived as not measured.

Automatic conversion script
Id: cif_fix_values 3008 2015-01-20 13:52:24Z robertas 
;
_cod_original_cell_volume 989.3(2)
_cod_database_code 2010908
_cod_database_fobs_code 2010908

loop_
_symmetry_equiv_pos_as_xyz
'x, y, z'
'-x+1/2, -y, z+1/2'
'-x, y+1/2, -z'
'x+1/2, -y+1/2, -z+1/2'
'-x, -y, -z'
'x-1/2, y, -z-1/2'
'x, -y-1/2, z'
'-x-1/2, y-1/2, z-1/2'

loop_
_atom_site_aniso_label
_atom_site_aniso_U_11
_atom_site_aniso_U_22
_atom_site_aniso_U_33
_atom_site_aniso_U_12
_atom_site_aniso_U_13
_atom_site_aniso_U_23
Se .0247(2) .0207(2) .0214(2) .000 -.00105(15) .000
Co .0192(2) .0149(2) .0205(2) .000 .0010(2) .000
O1 .0306(10) .0147(9) .0277(9) -.0013(7) -.0046(8) .0011(7)
O2 .0207(13) .031(2) .045(2) .000 .0009(13) .000
N1 .023(2) .030(2) .033(2) .000 .0107(14) .000
N2 .0298(12) .0238(13) .0331(13) -.0010(10) -.0060(10) -.0041(10)
N3 .027(2) .019(2) .026(2) .000 .0056(13) .000
N4 .020(2) .025(2) .032(2) .000 -.0037(14) .000
O3 .059(2) .0263(12) .063(2) .0056(11) .0176(13) -.0063(11)
O4 .055(2) .067(3) .032(2) .000 .000(2) .000
O5 .035(2) .033(2) .040(2) .000 -.0061(14) .000

loop_
_atom_site_label
_atom_site_fract_x
_atom_site_fract_y
_atom_site_fract_z
_atom_site_U_iso_or_equiv
_atom_site_thermal_displace_type
_atom_site_calc_flag
_atom_site_refinement_flags
_atom_site_occupancy
_atom_site_disorder_group
_atom_site_type_symbol
Se .95043(3) .2500 .68317(3) .02225(11) Uani d S 1 . Se
Co .80254(4) .2500 .50858(4) .01820(13) Uani d S 1 . Co
O1 .8818(2) .0756(3) .60588(15) .0243(4) Uani d . 1 . O
O2 1.0885(2) .2500 .6418(3) .0322(7) Uani d S 1 . O
N1 .6632(3) .2500 .6013(3) .0288(7) Uani d S 1 . N
H1A .6503 .1636 .6427 .043 Uiso d . 1 . H
H1B .5828 .2500 .5772 .043 Uiso d S 1 . H
N2 .7355(2) .0458(4) .4209(2) .0289(5) Uani d . 1 . N
H2A .7039 .0833 .3593 .043 Uiso d . 1 . H
H2B .6808 -.0408 .4550 .043 Uiso d . 1 . H
H2C .7970 -.0269 .4013 .043 Uiso d . 1 . H
N3 .9410(3) .2500 .4155(3) .0241(7) Uani d S 1 . N
H3A .9814 .1390 .4188 .036 Uiso d . 1 . H
H3B .9108 .2500 .3481 .036 Uiso d S 1 . H
N4 .5415(3) -.2500 .6261(3) .0257(7) Uani d S 1 . N
O3 .5285(2) -.0979(4) .6741(2) .0494(7) Uani d . 1 . O
O4 .5711(3) -.2500 .5279(3) .0512(10) Uani d S 1 . O
O5 .7155(3) .2500 .2036(3) .0362(7) Uani d S 1 . O
H5 .7022 .1494 .1645 .054 Uiso d . 1 . H

loop_
_atom_type_symbol
_atom_type_description
_atom_type_scat_dispersion_real
_atom_type_scat_dispersion_imag
_atom_type_scat_source
N N .0061 .0033 'International Tables Vol C Tables 4.2.6.8 and 6.1.1.4'
H H .0000 .0000 'International Tables Vol C Tables 4.2.6.8 and 6.1.1.4'
O O .0106 .0060 'International Tables Vol C Tables 4.2.6.8 and 6.1.1.4'
Co Co .3494 .9721 'International Tables Vol C Tables 4.2.6.8 and 6.1.1.4'
Se Se -.0929 2.2259 'International Tables Vol C Tables 4.2.6.8 and 6.1.1.4'

loop_
_geom_angle_atom_site_label_1
_geom_angle_atom_site_label_2
_geom_angle_atom_site_label_3
_geom_angle_site_symmetry_1
_geom_angle_site_symmetry_3
_geom_angle
_geom_angle_publ_flag
O2 Se O1 . . 104.60(10) y
O2 Se O1 . 7_565 104.60(10) n
O1 Se O1 . 7_565 89.90(10) y
O2 Se Co . . 109.60(10) y
O1 Se Co . . 44.96(6) y
O1 Se Co 7_565 . 44.96(6) n
O1 Co O1 7_565 . 78.60(10) y
O1 Co N3 7_565 . 89.70(10) n
O1 Co N3 . . 89.70(10) y
O1 Co N1 7_565 . 90.50(10) n
O1 Co N1 . . 90.50(10) y
N3 Co N1 . . 179.7(2) y
O1 Co N2 7_565 . 171.81(9) n
O1 Co N2 . . 93.28(9) y
N3 Co N2 . . 89.10(10) y
N1 Co N2 . . 90.70(10) y
O1 Co N2 7_565 7_565 93.28(9) n
O1 Co N2 . 7_565 171.81(9) y
N3 Co N2 . 7_565 89.10(10) n
N1 Co N2 . 7_565 90.70(10) n
N2 Co N2 . 7_565 94.8(2) y
O1 Co Se 7_565 . 39.32(5) n
O1 Co Se . . 39.32(5) y
N3 Co Se . . 88.50(10) y
N1 Co Se . . 91.70(10) y
N2 Co Se . . 132.54(7) y
N2 Co Se 7_565 . 132.54(7) n
Se O1 Co . . 95.72(9) y
O3 N4 O3 . 7_555 120.5(4) y
O3 N4 O4 . . 119.7(2) y
O3 N4 O4 7_555 . 119.7(2) n

loop_
_geom_bond_atom_site_label_1
_geom_bond_atom_site_label_2
_geom_bond_site_symmetry_2
_geom_bond_distance
_geom_bond_publ_flag
Se O2 . 1.646(3) y
Se O1 . 1.742(2) y
Se O1 7_565 1.742(2) n
Se Co . 2.7350(10) y
Co O1 7_565 1.942(2) n
Co O1 . 1.942(2) y
Co N3 . 1.946(3) y
Co N1 . 1.952(3) y
Co N2 . 1.957(2) y
Co N2 7_565 1.957(2) n
N4 O3 . 1.236(3) y
N4 O3 7_555 1.236(3) n
N4 O4 . 1.260(5) y

loop_
_geom_hbond_atom_site_label_D
_geom_hbond_atom_site_label_H
_geom_hbond_atom_site_label_A
_geom_hbond_site_symmetry_A
_geom_hbond_distance_DH
_geom_hbond_distance_HA
_geom_hbond_distance_DA
_geom_hbond_angle_DHA
_geom_hbond_publ_flag
N1 H1A O3 1_555 .81 2.34 3.027(3) 143.7 y
N1 H1B O4 5_656 .96 2.18 3.098(5) 161.4 y
N2 H2A O5 1_555 .88 2.26 3.060(4) 150.2 y
N2 H2B O4 1_555 .97 2.13 3.095(4) 175.2 y
N2 H2C O2 5_756 .90 2.11 2.989(3) 166.3 y
N3 H3A O1 5_756 .91 2.19 3.062(3) 161.4 y
N3 H3B O3 2_654 .90 2.50 3.195(4) 133.8 y
O5 H5 O1 2_654 .87 1.99 2.821(3) 159.2 y

loop_
_geom_torsion_atom_site_label_1
_geom_torsion_atom_site_label_2
_geom_torsion_atom_site_label_3
_geom_torsion_atom_site_label_4
_geom_torsion_site_symmetry_1
_geom_torsion_site_symmetry_4
_geom_torsion
_geom_torsion_publ_flag
O2 Se Co O1 . 7_565 -91.30(9) n
O1 Se Co O1 . 7_565 177.4(2) n
O2 Se Co O1 . . 91.30(9) n
O1 Se Co O1 7_565 . -177.4(2) n
O1 Se Co N3 . . -91.30(9) n
O1 Se Co N3 7_565 . 91.30(9) n
O2 Se Co N1 . . 180.0 n
O1 Se Co N1 . . 88.70(9) n
O1 Se Co N1 7_565 . -88.70(9) n
O2 Se Co N2 . . 87.44(10) n
O1 Se Co N2 . . -3.86(13) n
O1 Se Co N2 7_565 . 178.74(14) n
O2 Se Co N2 . 7_565 -87.44(10) n
O1 Se Co N2 . 7_565 -178.74(14) n
O1 Se Co N2 7_565 7_565 3.86(13) n
O2 Se O1 Co . . -103.28(10) n
O1 Se O1 Co 7_565 . 1.84(12) n
O1 Co O1 Se 7_565 . -1.68(11) n
N3 Co O1 Se . . 88.06(9) n
N1 Co O1 Se . . -92.11(10) n
N2 Co O1 Se . . 177.15(10) n
N2 Co O1 Se 7_565 . 6.5(7) n
